data_4131927
loop_
_publ_author_name
'Wurzenberger, Maximilian H. H.'
'Szimhardt, Norbert'
'Stierstorfer, J\"org'

_publ_section_title
;
 Copper(II) Chlorate Complexes: The Renaissance of a Forgotten and
 Misjudged Energetic Anion.
;
_journal_issue 9
_journal_name_full 'Journal of the American Chemical Society'
_journal_page_first 3206
_journal_page_last 3209
_journal_paper_doi 10.1021/jacs.7b13230
_journal_volume 140
_journal_year 2018
_chemical_formula_moiety 'C8 H16 Cl2 Cu N16 O6'
_chemical_formula_sum 'C8 H16 Cl2 Cu N16 O6'
_chemical_formula_weight 566.81
_chemical_name_common 'dichlorato tetrakis(1-methyltetrazolyl)copper(II)'
_chemical_name_systematic
;
dichlorato tetrakis(1-methyltetrazolyl)copper(II)

;
_space_group_IT_number 14
_space_group_name_Hall '-P 2yn'
_space_group_name_H-M_alt 'P 1 21/n 1'
_symmetry_cell_setting monoclinic
_symmetry_Int_Tables_number 14
_symmetry_space_group_name_Hall '-P 2yn'
_symmetry_space_group_name_H-M 'P 1 21/n 1'
_atom_sites_solution_hydrogens geom
_audit_creation_date
;
'Fri Apr 21 09:49:16 2017'
;
_audit_creation_method SHELXL-2013
_audit_update_record 09.05.2017
_cell_angle_alpha 90
_cell_angle_beta 90.400(5)
_cell_angle_gamma 90
_cell_formula_units_Z 2
_cell_length_a 7.6403(3)
_cell_length_b 10.0072(4)
_cell_length_c 13.6230(5)
_cell_measurement_reflns_used 4039
_cell_measurement_temperature 173(2)
_cell_measurement_theta_max 31.9840
_cell_measurement_theta_min 4.3540
_cell_volume 1041.56(7)
_computing_cell_refinement
;
CrysAlisPro, Agilent Technologies,
Version 1.171.37.33 (release 27-03-2014 CrysAlis171 .NET)
(compiled Mar 27 2014,17:12:48)
;
_computing_data_collection
;
CrysAlisPro, Agilent Technologies,
Version 1.171.37.33 (release 27-03-2014 CrysAlis171 .NET)
(compiled Mar 27 2014,17:12:48)
;
_computing_data_reduction
;
CrysAlisPro, Agilent Technologies,
Version 1.171.37.33 (release 27-03-2014 CrysAlis171 .NET)
(compiled Mar 27 2014,17:12:48)
;
_computing_structure_refinement 'SHELXL-2013 (Sheldrick, 2013)'
_diffrn_ambient_temperature 173(2)
_diffrn_detector 'CCD plate'
_diffrn_detector_area_resol_mean 15.9809
_diffrn_detector_type Sapphire3
_diffrn_measured_fraction_theta_full 0.995
_diffrn_measured_fraction_theta_max 0.996
_diffrn_measurement_details
;
#__ type_ start__ end____ width___ exp.time_
  1 omega  -99.00   -1.70   0.7000   32.0000
omega____ theta____ kappa____ phi______ frames
    -      -28.6994  -77.0000 -150.0000 139

#__ type_ start__ end____ width___ exp.time_
  2 omega  -98.00    0.00   0.7000   32.0000
omega____ theta____ kappa____ phi______ frames
    -      -28.6994  -77.0000   60.0000 140

#__ type_ start__ end____ width___ exp.time_
  3 omega -109.00  -43.90   0.7000   32.0000
omega____ theta____ kappa____ phi______ frames
    -      -28.6994  179.0000   60.0000 93

#__ type_ start__ end____ width___ exp.time_
  4 omega   55.00   87.20   0.7000   32.0000
omega____ theta____ kappa____ phi______ frames
    -       29.7932   57.0000    0.0000 46

#__ type_ start__ end____ width___ exp.time_
  5 omega    5.00   74.30   0.7000   32.0000
omega____ theta____ kappa____ phi______ frames
    -       29.7932  -99.0000  -30.0000 99

#__ type_ start__ end____ width___ exp.time_
  6 omega   -3.00  102.00   0.7000   32.0000
omega____ theta____ kappa____ phi______ frames
    -       29.7932    0.0000 -180.0000 150

;
_diffrn_measurement_device 'four-circle diffractometer'
_diffrn_measurement_device_type 'Xcalibur, Sapphire3'
_diffrn_measurement_method '\w scans'
_diffrn_orient_matrix_UB_11 0.0653383000
_diffrn_orient_matrix_UB_12 0.0451490000
_diffrn_orient_matrix_UB_13 -0.0164198000
_diffrn_orient_matrix_UB_21 -0.0400954000
_diffrn_orient_matrix_UB_22 0.0521562000
_diffrn_orient_matrix_UB_23 0.0271009000
_diffrn_orient_matrix_UB_31 0.0524300000
_diffrn_orient_matrix_UB_32 -0.0162952000
_diffrn_orient_matrix_UB_33 0.0412846000
_diffrn_radiation_monochromator graphite
_diffrn_radiation_probe x-ray
_diffrn_radiation_type MoK\a
_diffrn_radiation_wavelength 0.71073
_diffrn_reflns_av_R_equivalents 0.0209
_diffrn_reflns_av_sigmaI/netI 0.0361
_diffrn_reflns_av_unetI/netI 0.0174
_diffrn_reflns_Laue_measured_fraction_full 0.995
_diffrn_reflns_Laue_measured_fraction_max 0.996
_diffrn_reflns_limit_h_max 8
_diffrn_reflns_limit_h_min -9
_diffrn_reflns_limit_k_max 12
_diffrn_reflns_limit_k_min -12
_diffrn_reflns_limit_l_max 16
_diffrn_reflns_limit_l_min -16
_diffrn_reflns_number 7926
_diffrn_reflns_point_group_measured_fraction_full 0.995
_diffrn_reflns_point_group_measured_fraction_max 0.996
_diffrn_reflns_theta_full 25.242
_diffrn_reflns_theta_max 25.994
_diffrn_reflns_theta_min 4.339
_diffrn_source 'Enhance (Mo) X-ray Source'
_exptl_absorpt_coefficient_mu 1.372
_exptl_absorpt_correction_T_max 1.00000
_exptl_absorpt_correction_T_min 0.98001
_exptl_absorpt_correction_type multi-scan
_exptl_absorpt_process_details
;
CrysAlisPro, Agilent Technologies,
Version 1.171.37.33 (release 27-03-2014 CrysAlis171 .NET)
(compiled Mar 27 2014,17:12:48)
Empirical absorption correction using spherical harmonics,
 implemented in SCALE3 ABSPACK scaling algorithm.
;
_exptl_crystal_colour blue
_exptl_crystal_density_diffrn 1.807
_exptl_crystal_description block
_exptl_crystal_F_000 574
_exptl_crystal_size_max 0.210
_exptl_crystal_size_mid 0.180
_exptl_crystal_size_min 0.160
_refine_diff_density_max 0.256
_refine_diff_density_min -0.339
_refine_diff_density_rms 0.054
_refine_ls_extinction_method none
_refine_ls_goodness_of_fit_ref 1.103
_refine_ls_hydrogen_treatment constr
_refine_ls_matrix_type full
_refine_ls_number_parameters 153
_refine_ls_number_reflns 2038
_refine_ls_number_restraints 0
_refine_ls_restrained_S_all 1.103
_refine_ls_R_factor_all 0.0280
_refine_ls_R_factor_gt 0.0244
_refine_ls_shift/su_max 0.000
_refine_ls_shift/su_mean 0.000
_refine_ls_structure_factor_coef Fsqd
_refine_ls_weighting_details 'w=1/[\s^2^(Fo^2^)+(0.0271P)^2^+0.6161P] where P=(Fo^2^+2Fc^2^)/3'
_refine_ls_weighting_scheme calc
_refine_ls_wR_factor_gt 0.0609
_refine_ls_wR_factor_ref 0.0628
_reflns_Friedel_coverage 0.000
_reflns_number_gt 1852
_reflns_number_total 2038
_reflns_threshold_expression 'I > 2\s(I)'
_cod_data_source_file ja7b13230_si_002.cif
_cod_data_source_block mx183
_cod_database_code 4131927
_shelx_space_group_comment
;
The symmetry employed for this shelxl refinement is uniquely defined
by the following loop, which should always be used as a source of
symmetry information in preference to the above space-group names.
They are only intended as comments.
;
_shelx_estimated_absorpt_t_min 0.761
_shelx_estimated_absorpt_t_max 0.810
_shelxl_version_number 2013-4

loop_
_space_group_symop_operation_xyz
'x, y, z'
'-x+1/2, y+1/2, -z+1/2'
'-x, -y, -z'
'x-1/2, -y-1/2, z-1/2'

loop_
_atom_site_label
_atom_site_type_symbol
_atom_site_fract_x
_atom_site_fract_y
_atom_site_fract_z
_atom_site_U_iso_or_equiv
_atom_site_adp_type
_atom_site_occupancy
_atom_site_site_symmetry_order
_atom_site_calc_flag
_atom_site_refinement_flags_posn
_atom_site_refinement_flags_adp
_atom_site_refinement_flags_occupancy
Cu1 Cu 0.5000 0.5000 0.0000 0.01861(10) Uani 1 2 d S . P
Cl1 Cl 0.21132(6) 0.27482(5) -0.09580(3) 0.02718(13) Uani 1 1 d . . .
O1 O 0.31061(19) 0.39989(14) -0.11459(10) 0.0326(3) Uani 1 1 d . . .
O2 O 0.0346(2) 0.3142(3) -0.06826(16) 0.0749(7) Uani 1 1 d . . .
O3 O 0.2022(3) 0.20597(16) -0.19068(12) 0.0545(5) Uani 1 1 d . . .
N1 N 0.1635(2) 0.48485(14) 0.23584(11) 0.0205(3) Uani 1 1 d . . .
N2 N 0.1944(3) 0.35420(17) 0.22238(14) 0.0384(5) Uani 1 1 d . . .
N3 N 0.3020(3) 0.34410(17) 0.14964(13) 0.0378(5) Uani 1 1 d . . .
N4 N 0.3425(2) 0.46715(15) 0.11607(11) 0.0205(3) Uani 1 1 d . . .
N5 N 0.1924(2) 0.81875(15) -0.08437(11) 0.0221(3) Uani 1 1 d . . .
N6 N 0.2825(2) 0.87611(16) -0.01065(12) 0.0275(4) Uani 1 1 d . . .
N7 N 0.3878(2) 0.78653(16) 0.02320(12) 0.0273(4) Uani 1 1 d . . .
N8 N 0.36670(19) 0.67093(15) -0.02791(10) 0.0205(3) Uani 1 1 d . . .
C1 C 0.2548(2) 0.55214(19) 0.17011(14) 0.0243(4) Uani 1 1 d . . .
H1 H 0.2565 0.6466 0.1632 0.029 Uiso 1 1 calc R U .
C2 C 0.0401(3) 0.5323(2) 0.31042(15) 0.0284(4) Uani 1 1 d . . .
H2A H 0.1049 0.5590 0.3696 0.043 Uiso 1 1 calc R U .
H2B H -0.0419 0.4605 0.3267 0.043 Uiso 1 1 calc R U .
H2C H -0.0251 0.6092 0.2847 0.043 Uiso 1 1 calc R U .
C3 C 0.2443(2) 0.69417(18) -0.09367(13) 0.0215(4) Uani 1 1 d . . .
H3 H 0.2005 0.6316 -0.1402 0.026 Uiso 1 1 calc R U .
C4 C 0.0572(3) 0.8928(2) -0.13742(16) 0.0319(5) Uani 1 1 d . . .
H4A H 0.0478 0.8587 -0.2047 0.048 Uiso 1 1 calc R U .
H4B H 0.0882 0.9878 -0.1390 0.048 Uiso 1 1 calc R U .
H4C H -0.0553 0.8816 -0.1042 0.048 Uiso 1 1 calc R U .

loop_
_atom_site_aniso_label
_atom_site_aniso_U_11
_atom_site_aniso_U_22
_atom_site_aniso_U_33
_atom_site_aniso_U_23
_atom_site_aniso_U_13
_atom_site_aniso_U_12
Cu1 0.01935(17) 0.01742(17) 0.01911(17) 0.00085(11) 0.00414(12) 0.00177(11)
Cl1 0.0276(2) 0.0282(3) 0.0257(2) 0.00298(18) -0.00078(18) -0.00632(19)
O1 0.0401(8) 0.0254(7) 0.0322(8) 0.0008(6) -0.0070(6) -0.0095(6)
O2 0.0283(10) 0.127(2) 0.0697(13) 0.0125(13) 0.0182(9) 0.0008(11)
O3 0.0928(15) 0.0333(9) 0.0372(9) -0.0101(7) -0.0071(9) -0.0160(9)
N1 0.0220(8) 0.0177(8) 0.0217(8) 0.0003(6) 0.0050(6) -0.0003(6)
N2 0.0554(12) 0.0189(8) 0.0414(10) 0.0018(7) 0.0261(9) 0.0005(8)
N3 0.0539(12) 0.0197(9) 0.0402(10) 0.0029(7) 0.0235(9) 0.0031(8)
N4 0.0213(8) 0.0179(8) 0.0224(8) 0.0010(6) 0.0021(6) -0.0003(6)
N5 0.0200(8) 0.0212(8) 0.0252(8) 0.0029(6) 0.0009(6) -0.0002(6)
N6 0.0294(9) 0.0217(8) 0.0314(9) -0.0022(7) -0.0033(7) 0.0017(7)
N7 0.0301(9) 0.0218(8) 0.0299(8) -0.0032(7) -0.0032(7) 0.0020(7)
N8 0.0216(8) 0.0202(8) 0.0197(7) -0.0004(6) 0.0045(6) -0.0012(6)
C1 0.0285(10) 0.0181(9) 0.0264(9) 0.0015(7) 0.0069(8) 0.0003(7)
C2 0.0314(11) 0.0279(10) 0.0261(10) 0.0003(8) 0.0126(8) 0.0029(8)
C3 0.0223(9) 0.0217(9) 0.0205(9) -0.0004(7) 0.0014(7) -0.0025(7)
C4 0.0284(11) 0.0267(10) 0.0406(12) 0.0054(9) -0.0061(9) 0.0050(8)

loop_
_atom_type_symbol
_atom_type_description
_atom_type_scat_dispersion_real
_atom_type_scat_dispersion_imag
_atom_type_scat_source
C C 0.0033 0.0016 'International Tables Vol C Tables 4.2.6.8 and 6.1.1.4'
Cl Cl 0.1484 0.1585 'International Tables Vol C Tables 4.2.6.8 and 6.1.1.4'
Cu Cu 0.3201 1.2651 'International Tables Vol C Tables 4.2.6.8 and 6.1.1.4'
N N 0.0061 0.0033 'International Tables Vol C Tables 4.2.6.8 and 6.1.1.4'
O O 0.0106 0.0060 'International Tables Vol C Tables 4.2.6.8 and 6.1.1.4'
H H 0.0000 0.0000 'International Tables Vol C Tables 4.2.6.8 and 6.1.1.4'

loop_
_geom_angle_atom_site_label_1
_geom_angle_atom_site_label_2
_geom_angle_atom_site_label_3
_geom_angle
_geom_angle_site_symmetry_1
_geom_angle_site_symmetry_3
N4 Cu1 N4 180.0 . 3_665
N4 Cu1 N8 90.99(6) . 3_665
N4 Cu1 N8 89.01(6) 3_665 3_665
N4 Cu1 N8 89.01(6) . .
N4 Cu1 N8 90.99(6) 3_665 .
N8 Cu1 N8 180.00(8) 3_665 .
N4 Cu1 O1 85.23(6) . 3_665
N4 Cu1 O1 94.77(6) 3_665 3_665
N8 Cu1 O1 85.91(6) 3_665 3_665
N8 Cu1 O1 94.09(6) . 3_665
N4 Cu1 O1 94.77(6) . .
N4 Cu1 O1 85.23(6) 3_665 .
N8 Cu1 O1 94.09(6) 3_665 .
N8 Cu1 O1 85.91(6) . .
O1 Cu1 O1 180.0 3_665 .
O2 Cl1 O3 108.40(13) . .
O2 Cl1 O1 106.92(12) . .
O3 Cl1 O1 105.38(9) . .
Cl1 O1 Cu1 123.93(8) . .
C1 N1 N2 108.03(15) . .
C1 N1 C2 130.31(16) . .
N2 N1 C2 121.60(15) . .
N3 N2 N1 107.08(15) . .
N2 N3 N4 109.62(16) . .
C1 N4 N3 106.39(15) . .
C1 N4 Cu1 130.01(13) . .
N3 N4 Cu1 123.53(12) . .
C3 N5 N6 108.91(15) . .
C3 N5 C4 130.31(17) . .
N6 N5 C4 120.74(16) . .
N7 N6 N5 106.62(15) . .
N6 N7 N8 109.72(15) . .
C3 N8 N7 106.29(15) . .
C3 N8 Cu1 129.29(13) . .
N7 N8 Cu1 124.39(12) . .
N4 C1 N1 108.88(16) . .
N4 C1 H1 125.6 . .
N1 C1 H1 125.6 . .
N1 C2 H2A 109.5 . .
N1 C2 H2B 109.5 . .
H2A C2 H2B 109.5 . .
N1 C2 H2C 109.5 . .
H2A C2 H2C 109.5 . .
H2B C2 H2C 109.5 . .
N8 C3 N5 108.45(16) . .
N8 C3 H3 125.8 . .
N5 C3 H3 125.8 . .
N5 C4 H4A 109.5 . .
N5 C4 H4B 109.5 . .
H4A C4 H4B 109.5 . .
N5 C4 H4C 109.5 . .
H4A C4 H4C 109.5 . .
H4B C4 H4C 109.5 . .

loop_
_geom_bond_atom_site_label_1
_geom_bond_atom_site_label_2
_geom_bond_distance
_geom_bond_site_symmetry_2
Cu1 N4 2.0208(15) .
Cu1 N4 2.0208(15) 3_665
Cu1 N8 2.0254(15) 3_665
Cu1 N8 2.0254(15) .
Cu1 O1 2.3458(13) 3_665
Cu1 O1 2.3458(13) .
Cl1 O2 1.4582(19) .
Cl1 O3 1.4659(16) .
Cl1 O1 1.4866(14) .
N1 C1 1.323(2) .
N1 N2 1.341(2) .
N1 C2 1.470(2) .
N2 N3 1.296(2) .
N3 N4 1.350(2) .
N4 C1 1.312(2) .
N5 C3 1.315(2) .
N5 N6 1.343(2) .
N5 C4 1.459(2) .
N6 N7 1.288(2) .
N7 N8 1.359(2) .
N8 C3 1.312(2) .
C1 H1 0.9500 .
C2 H2A 0.9800 .
C2 H2B 0.9800 .
C2 H2C 0.9800 .
C3 H3 0.9500 .
C4 H4A 0.9800 .
C4 H4B 0.9800 .
C4 H4C 0.9800 .

loop_
_geom_torsion_atom_site_label_1
_geom_torsion_atom_site_label_2
_geom_torsion_atom_site_label_3
_geom_torsion_atom_site_label_4
_geom_torsion
O2 Cl1 O1 Cu1 98.60(13)
O3 Cl1 O1 Cu1 -146.20(11)
C1 N1 N2 N3 -0.1(2)
C2 N1 N2 N3 177.35(18)
N1 N2 N3 N4 0.4(3)
N2 N3 N4 C1 -0.6(2)
N2 N3 N4 Cu1 -177.87(14)
C3 N5 N6 N7 0.4(2)
C4 N5 N6 N7 178.36(16)
N5 N6 N7 N8 -0.1(2)
N6 N7 N8 C3 -0.2(2)
N6 N7 N8 Cu1 -178.72(12)
N3 N4 C1 N1 0.5(2)
Cu1 N4 C1 N1 177.53(12)
N2 N1 C1 N4 -0.2(2)
C2 N1 C1 N4 -177.41(18)
N7 N8 C3 N5 0.40(19)
Cu1 N8 C3 N5 178.86(11)
N6 N5 C3 N8 -0.5(2)
C4 N5 C3 N8 -178.22(17)
